data_4325353
loop_
_publ_author_name
'Julien Estager'
'Peter Nockemann'
'Kenneth R. Seddon'
'Ma\/lgorzata Swad\'zba-Kwa\'sny'
'Sophie Tyrrell'

_publ_section_title
;
 Validation of Speciation Techniques: A Study of Chlorozincate(II) Ionic
 Liquids
;
_journal_name_full 'Inorganic Chemistry'
_journal_page_first 5258
_journal_page_last 5271
_journal_paper_doi 10.1021/ic200586u
_journal_volume 50
_journal_year 2011
_chemical_absolute_configuration unk
_chemical_formula_moiety 'Cl13 Zn6, C6 H11 N2'
_chemical_formula_sum 'C6 H11 Cl13 N2 Zn6'
_chemical_formula_weight 964.24
_chemical_name_systematic
;
 ? 
;
_space_group_crystal_system monoclinic
_space_group_IT_number 5
_space_group_name_Hall 'C 2y'
_space_group_name_H-M_alt 'C 1 2 1'
_symmetry_space_group_name_Hall 'C 2y'
_symmetry_space_group_name_H-M 'C 1 2 1'
_atom_sites_solution_hydrogens geom
_atom_sites_solution_primary direct
_atom_sites_solution_secondary difmap
_audit_creation_date 2011-03-04
_audit_creation_method
;
  Olex2 1.1
  (compiled 2011.02.15 svn.r1672, GUI svn.r3494)
;
_cell_angle_alpha 90.00
_cell_angle_beta 107.5080(10)
_cell_angle_gamma 90.00
_cell_formula_units_Z 4
_cell_length_a 16.6552(4)
_cell_length_b 9.2453(2)
_cell_length_c 17.9079(4)
_cell_measurement_reflns_used 19858
_cell_measurement_temperature 120.15
_cell_measurement_theta_max 27.48
_cell_measurement_theta_min 2.91
_cell_volume 2629.76(10)
_computing_molecular_graphics
;
O. V. Dolomanov, L. J. Bourhis, R. J. Gildea, J. A. K. Howard and H. Puschmann,
OLEX2: a complete structure solution, refinement and analysis program.
J. Appl. Cryst. (2009). 42, 339-341.
;
_computing_publication_material
;
O. V. Dolomanov, L. J. Bourhis, R. J. Gildea, J. A. K. Howard and H. Puschmann,
OLEX2: a complete structure solution, refinement and analysis program.
J. Appl. Cryst. (2009). 42, 339-341.
;
_computing_structure_refinement 'SHELXL-97 (Sheldrick, 1997)'
_computing_structure_solution 'A short history of SHELX (Sheldrick, 2007)'
_diffrn_ambient_temperature 120.15
_diffrn_measured_fraction_theta_full 0.991
_diffrn_measured_fraction_theta_max 0.991
_diffrn_radiation_monochromator graphite
_diffrn_radiation_type 'MO K\a'
_diffrn_radiation_wavelength 0.71073
_diffrn_reflns_av_R_equivalents 0.0276
_diffrn_reflns_av_unetI/netI 0.0384
_diffrn_reflns_limit_h_max 21
_diffrn_reflns_limit_h_min -21
_diffrn_reflns_limit_k_max 11
_diffrn_reflns_limit_k_min -11
_diffrn_reflns_limit_l_max 23
_diffrn_reflns_limit_l_min -20
_diffrn_reflns_number 11623
_diffrn_reflns_theta_full 27.49
_diffrn_reflns_theta_max 27.49
_diffrn_reflns_theta_min 2.93
_diffrn_source 'fine-focus sealed tube'
_exptl_absorpt_coefficient_mu 6.706
_exptl_absorpt_correction_T_max 27.485
_exptl_absorpt_correction_T_min 2.910
_exptl_absorpt_correction_type multi-scan
_exptl_absorpt_process_details SADABS
_exptl_crystal_colour colorless
_exptl_crystal_density_diffrn 2.435
_exptl_crystal_description plate
_exptl_crystal_F_000 1848
_exptl_crystal_size_max 0.18
_exptl_crystal_size_mid 0.11
_exptl_crystal_size_min 0.05
_refine_diff_density_max 1.357
_refine_diff_density_min -1.529
_refine_diff_density_rms 0.134
_refine_ls_abs_structure_details 'Flack H D (1983), Acta Cryst. A39, 876-881'
_refine_ls_abs_structure_Flack 0(10)
_refine_ls_extinction_method none
_refine_ls_goodness_of_fit_ref 0.992
_refine_ls_hydrogen_treatment constr
_refine_ls_matrix_type full
_refine_ls_number_parameters 238
_refine_ls_number_reflns 5840
_refine_ls_number_restraints 49
_refine_ls_restrained_S_all 0.992
_refine_ls_R_factor_all 0.0416
_refine_ls_R_factor_gt 0.0316
_refine_ls_shift/su_max 0.093
_refine_ls_shift/su_mean 0.003
_refine_ls_structure_factor_coef Fsqd
_refine_ls_weighting_details 'calc w=1/[\s^2^(Fo^2^)+(0.0389P)^2^+22.7113P] where P=(Fo^2^+2Fc^2^)/3'
_refine_ls_weighting_scheme calc
_refine_ls_wR_factor_gt 0.0790
_refine_ls_wR_factor_ref 0.0922
_reflns_number_gt 4984
_reflns_number_total 5840
_reflns_threshold_expression >2sigma(I)
_cod_data_source_file ic200586u_si_002_3.cif
_cod_data_source_block 2011src0050
_cod_database_code 4325353

loop_
_space_group_symop_id
_space_group_symop_operation_xyz
1 'x, y, z'
2 '-x, y, -z'
3 'x+1/2, y+1/2, z'
4 '-x+1/2, y+1/2, -z'

loop_
_atom_site_label
_atom_site_type_symbol
_atom_site_fract_x
_atom_site_fract_y
_atom_site_fract_z
_atom_site_U_iso_or_equiv
_atom_site_adp_type
_atom_site_occupancy
_atom_site_symmetry_multiplicity
_atom_site_calc_flag
_atom_site_refinement_flags
_atom_site_disorder_assembly
_atom_site_disorder_group
Zn1 Zn 0.11349(8) 0.83683(13) 0.53614(7) 0.0186(3) Uani 1 1 d . . .
Zn2 Zn 0.22325(6) 0.17728(14) 0.52756(7) 0.0189(3) Uani 1 1 d . . .
Zn3 Zn 0.27641(7) -0.15567(14) 0.97195(7) 0.0200(3) Uani 1 1 d . . .
Zn4 Zn 0.38656(8) 0.18517(13) 0.96359(7) 0.0186(3) Uani 1 1 d . . .
Zn5 Zn 0.29534(7) 0.50801(14) 0.85586(8) 0.0302(4) Uani 1 1 d . . .
Zn6 Zn 0.20445(7) 0.51466(14) 0.64415(8) 0.0273(3) Uani 1 1 d . . .
Cl7 Cl 0.41418(14) 0.3606(3) 0.88768(14) 0.0217(6) Uani 1 1 d . . .
Cl8 Cl 0.5000 0.0305(4) 1.0000 0.0181(8) Uani 1 2 d S . .
Cl9 Cl 0.31098(14) -0.0867(4) 1.10045(14) 0.0241(6) Uani 1 1 d . . .
Cl10 Cl 0.36554(16) -0.3371(4) 0.97243(17) 0.0269(7) Uani 1 1 d . . .
Cl11 Cl 0.13716(13) 0.7386(3) 0.42850(13) 0.0195(6) Uani 1 1 d . . .
Cl12 Cl 0.23433(17) 0.3318(4) 0.72826(15) 0.0322(7) Uani 1 1 d . . .
Cl13 Cl 0.08543(14) 0.6599(3) 0.61260(14) 0.0215(6) Uani 1 1 d . . .
Cl14 Cl 0.13511(16) 0.3578(4) 0.52821(17) 0.0262(7) Uani 1 1 d . . .
Cl15 Cl 0.0000 0.9892(4) 0.5000 0.0218(8) Uani 1 2 d S . .
Cl16 Cl 0.26559(16) 0.6898(3) 0.77135(15) 0.0294(6) Uani 1 1 d . . .
Cl17 Cl 0.28046(15) 0.0401(3) 0.89447(14) 0.0254(7) Uani 1 1 d . . .
Cl18 Cl 0.13671(13) -0.2192(3) 0.92805(13) 0.0209(6) Uani 1 1 d . . .
Cl19 Cl 0.18949(14) 0.1079(4) 0.39961(13) 0.0218(6) Uani 1 1 d . . .
Cl20 Cl 0.21942(16) -0.0174(3) 0.60571(14) 0.0261(7) Uani 1 1 d . . .
C2AA C 0.5147(3) 0.7707(5) 0.6732(2) 0.0335(15) Uani 1 1 d GU A 1
H2A H 0.5337 0.7348 0.6317 0.040 Uiso 1 1 calc R A 1
N N 0.5266(3) 0.7032(4) 0.7470(2) 0.0343(13) Uani 1 1 d GU A 1
C3 C 0.4887(3) 0.7919(5) 0.79165(18) 0.0325(14) Uani 1 1 d GU A 1
H3 H 0.4872 0.7728 0.8433 0.039 Uiso 1 1 calc R A 1
N2 N 0.4533(3) 0.9142(4) 0.7455(3) 0.0357(14) Uani 1 1 d GU A 1
C5 C 0.4694(3) 0.9011(4) 0.6723(2) 0.0324(14) Uani 1 1 d GU A 1
H5 H 0.4527 0.9678 0.6301 0.039 Uiso 1 1 calc R A 1
C1AA C 0.5230(5) 0.4475(10) 0.7318(5) 0.0486(19) Uani 1 1 d U A .
H1AA H 0.5040 0.4662 0.6754 0.073 Uiso 1 1 calc R . .
H1AB H 0.4742 0.4268 0.7500 0.073 Uiso 1 1 calc R . .
H1AC H 0.5612 0.3642 0.7427 0.073 Uiso 1 1 calc R . .
C C 0.4179(6) 1.0316(11) 0.7709(5) 0.053(2) Uani 1 1 d U . .
HA H 0.3679 1.0006 0.7846 0.079 Uiso 1 1 calc R A 1
HB H 0.4018 1.1042 0.7291 0.079 Uiso 1 1 calc R A 1
HC H 0.4588 1.0737 0.8170 0.079 Uiso 1 1 calc R A 1
C0AA C 0.5671(6) 0.5742(12) 0.7726(6) 0.059(2) Uani 1 1 d U . .
H0AA H 0.5741 0.5638 0.8293 0.070 Uiso 1 1 calc R A 1
H0AB H 0.6239 0.5777 0.7660 0.070 Uiso 1 1 calc R A 1

loop_
_atom_site_aniso_label
_atom_site_aniso_U_11
_atom_site_aniso_U_22
_atom_site_aniso_U_33
_atom_site_aniso_U_23
_atom_site_aniso_U_13
_atom_site_aniso_U_12
Zn1 0.0179(6) 0.0146(6) 0.0231(6) -0.0009(6) 0.0057(5) -0.0005(6)
Zn2 0.0160(6) 0.0168(7) 0.0238(6) 0.0001(6) 0.0059(5) -0.0008(6)
Zn3 0.0162(6) 0.0184(7) 0.0251(6) 0.0047(6) 0.0057(5) 0.0010(6)
Zn4 0.0166(6) 0.0169(7) 0.0219(6) 0.0005(6) 0.0055(5) 0.0001(6)
Zn5 0.0236(7) 0.0306(10) 0.0384(8) 0.0162(8) 0.0124(6) 0.0076(7)
Zn6 0.0223(6) 0.0258(9) 0.0365(7) 0.0150(7) 0.0131(6) 0.0070(6)
Cl7 0.0221(12) 0.0173(14) 0.0286(14) 0.0057(13) 0.0120(10) 0.0014(12)
Cl8 0.0143(15) 0.0136(19) 0.0259(18) 0.000 0.0055(13) 0.000
Cl9 0.0236(13) 0.0240(15) 0.0250(13) 0.0006(13) 0.0076(10) 0.0024(13)
Cl10 0.0183(14) 0.0252(16) 0.0364(16) -0.0022(15) 0.0070(11) 0.0055(13)
Cl11 0.0151(11) 0.0199(14) 0.0208(11) -0.0031(12) 0.0015(9) -0.0006(12)
Cl12 0.0512(17) 0.0203(16) 0.0215(12) 0.0032(15) 0.0055(12) 0.0005(16)
Cl13 0.0210(12) 0.0195(14) 0.0270(13) 0.0003(13) 0.0117(10) 0.0038(12)
Cl14 0.0227(15) 0.0224(16) 0.0333(15) -0.0010(15) 0.0080(11) 0.0044(13)
Cl15 0.0198(17) 0.015(2) 0.031(2) 0.000 0.0075(14) 0.000
Cl16 0.0456(15) 0.0155(14) 0.0270(13) 0.0046(14) 0.0108(12) 0.0046(15)
Cl17 0.0269(14) 0.0196(15) 0.0242(13) 0.0066(13) -0.0004(10) -0.0084(13)
Cl18 0.0185(12) 0.0215(15) 0.0247(12) 0.0009(13) 0.0094(9) -0.0040(12)
Cl19 0.0180(12) 0.0220(14) 0.0248(12) -0.0030(12) 0.0057(10) 0.0014(12)
Cl20 0.0248(13) 0.0230(16) 0.0251(13) 0.0044(13) -0.0005(11) -0.0074(13)
C2AA 0.0338(17) 0.0329(17) 0.0336(17) 0.0003(10) 0.0098(10) -0.0001(10)
N 0.0336(15) 0.0343(16) 0.0343(15) -0.0009(9) 0.0093(10) -0.0010(9)
C3 0.0314(17) 0.0324(17) 0.0341(17) -0.0012(10) 0.0103(10) -0.0004(10)
N2 0.0365(16) 0.0359(17) 0.0356(17) -0.0011(10) 0.0121(10) -0.0020(10)
C5 0.0326(16) 0.0324(17) 0.0322(16) 0.0000(10) 0.0095(10) -0.0006(10)
C1AA 0.053(2) 0.045(2) 0.045(2) 0.0032(18) 0.0120(18) 0.0019(18)
C 0.055(3) 0.051(3) 0.052(3) -0.0030(18) 0.0155(18) 0.0042(18)
C0AA 0.059(3) 0.058(3) 0.058(3) 0.0000(10) 0.0163(12) -0.0007(10)

loop_
_atom_type_symbol
_atom_type_description
_atom_type_scat_dispersion_real
_atom_type_scat_dispersion_imag
_atom_type_scat_source
C C 0.0033 0.0016 'International Tables Vol C Tables 4.2.6.8 and 6.1.1.4'
H H 0.0000 0.0000 'International Tables Vol C Tables 4.2.6.8 and 6.1.1.4'
N N 0.0061 0.0033 'International Tables Vol C Tables 4.2.6.8 and 6.1.1.4'
Cl Cl 0.1484 0.1585 'International Tables Vol C Tables 4.2.6.8 and 6.1.1.4'
Zn Zn 0.2839 1.4301 'International Tables Vol C Tables 4.2.6.8 and 6.1.1.4'

loop_
_geom_angle_atom_site_label_1
_geom_angle_atom_site_label_2
_geom_angle_atom_site_label_3
_geom_angle
_geom_angle_site_symmetry_1
_geom_angle_site_symmetry_3
Cl11 Zn1 Cl13 110.11(11) . .
Cl11 Zn1 Cl15 110.23(8) . .
Cl11 Zn1 Cl20 113.48(10) . 1_565
Cl13 Zn1 Cl15 108.16(10) . .
Cl13 Zn1 Cl20 111.32(11) . 1_565
Cl20 Zn1 Cl15 103.23(12) 1_565 .
Cl11 Zn2 Cl20 101.33(10) 4_546 .
Cl14 Zn2 Cl11 114.55(13) . 4_546
Cl14 Zn2 Cl19 104.64(12) . .
Cl14 Zn2 Cl20 116.49(11) . .
Cl19 Zn2 Cl11 109.44(9) . 4_546
Cl19 Zn2 Cl20 110.41(13) . .
Cl9 Zn3 Cl17 110.14(13) . .
Cl9 Zn3 Cl18 109.76(9) . .
Cl10 Zn3 Cl9 103.82(12) . .
Cl10 Zn3 Cl17 116.97(11) . .
Cl10 Zn3 Cl18 114.33(13) . .
Cl17 Zn3 Cl18 101.88(10) . .
Cl7 Zn4 Cl8 108.62(10) . .
Cl7 Zn4 Cl17 111.35(11) . .
Cl7 Zn4 Cl18 110.75(12) . 4_557
Cl17 Zn4 Cl8 103.04(12) . .
Cl17 Zn4 Cl18 113.06(11) . 4_557
Cl18 Zn4 Cl8 109.67(8) 4_557 .
Cl7 Zn5 Cl10 88.93(10) . 1_565
Cl7 Zn5 Cl12 86.04(10) . .
Cl9 Zn5 Cl7 112.12(11) 4_557 .
Cl9 Zn5 Cl10 98.46(11) 4_557 1_565
Cl9 Zn5 Cl12 85.84(10) 4_557 .
Cl10 Zn5 Cl12 174.34(10) 1_565 .
Cl16 Zn5 Cl7 127.59(10) . .
Cl16 Zn5 Cl9 118.80(11) . 4_557
Cl16 Zn5 Cl10 95.04(12) . 1_565
Cl16 Zn5 Cl12 86.02(9) . .
Cl12 Zn6 Cl13 127.39(11) . .
Cl12 Zn6 Cl14 94.30(11) . .
Cl12 Zn6 Cl16 86.23(9) . .
Cl12 Zn6 Cl19 118.52(11) . 4_556
Cl13 Zn6 Cl14 89.20(10) . .
Cl13 Zn6 Cl16 86.38(9) . .
Cl14 Zn6 Cl16 174.79(9) . .
Cl19 Zn6 Cl13 112.78(11) 4_556 .
Cl19 Zn6 Cl14 98.26(10) 4_556 .
Cl19 Zn6 Cl16 86.00(10) 4_556 .
Zn4 Cl7 Zn5 104.86(10) . .
Zn4 Cl8 Zn4 103.18(17) 2_657 .
Zn3 Cl9 Zn5 117.33(11) . 4_547
Zn3 Cl10 Zn5 106.36(12) . 1_545
Zn1 Cl11 Zn2 103.00(9) . 4_556
Zn6 Cl12 Zn5 93.70(12) . .
Zn1 Cl13 Zn6 104.37(10) . .
Zn2 Cl14 Zn6 107.30(12) . .
Zn1 Cl15 Zn1 104.03(17) . 2_556
Zn5 Cl16 Zn6 94.05(11) . .
Zn4 Cl17 Zn3 107.25(10) . .
Zn4 Cl18 Zn3 102.88(10) 4_547 .
Zn2 Cl19 Zn6 117.67(10) . 4_546
Zn1 Cl20 Zn2 106.90(10) 1_545 .
N C2AA C5 108.0 . .
C2AA N C3 108.0 . .
C0AA N C2AA 127.4(5) . .
C0AA N C3 124.6(5) . .
N2 C3 N 108.0 . .
C5 N2 C3 108.0 . .
C N2 C3 125.4(5) . .
C N2 C5 126.2(5) . .
N2 C5 C2AA 108.0 . .
N C0AA C1AA 114.0(8) . .

loop_
_geom_bond_atom_site_label_1
_geom_bond_atom_site_label_2
_geom_bond_distance
_geom_bond_site_symmetry_2
Zn1 Cl11 2.270(3) .
Zn1 Cl13 2.270(3) .
Zn1 Cl15 2.289(3) .
Zn1 Cl20 2.271(3) 1_565
Zn2 Cl11 2.290(2) 4_546
Zn2 Cl14 2.225(3) .
Zn2 Cl19 2.281(3) .
Zn2 Cl20 2.292(3) .
Zn3 Cl9 2.288(3) .
Zn3 Cl10 2.238(3) .
Zn3 Cl17 2.294(3) .
Zn3 Cl18 2.297(3) .
Zn4 Cl7 2.251(3) .
Zn4 Cl8 2.302(3) .
Zn4 Cl17 2.267(3) .
Zn4 Cl18 2.269(3) 4_557
Zn5 Cl7 2.328(3) .
Zn5 Cl9 2.313(3) 4_557
Zn5 Cl10 2.511(3) 1_565
Zn5 Cl12 2.740(3) .
Zn5 Cl16 2.216(3) .
Zn6 Cl12 2.219(3) .
Zn6 Cl13 2.319(3) .
Zn6 Cl14 2.511(3) .
Zn6 Cl16 2.730(3) .
Zn6 Cl19 2.304(3) 4_556
Cl8 Zn4 2.302(3) 2_657
Cl9 Zn5 2.313(3) 4_547
Cl10 Zn5 2.511(3) 1_545
Cl11 Zn2 2.290(2) 4_556
Cl15 Zn1 2.289(3) 2_556
Cl18 Zn4 2.269(3) 4_547
Cl19 Zn6 2.304(3) 4_546
Cl20 Zn1 2.272(3) 1_545
C2AA N 1.4200 .
C2AA C5 1.4200 .
N C3 1.4200 .
N C0AA 1.378(11) .
C3 N2 1.4200 .
N2 C5 1.4200 .
N2 C 1.376(9) .
C1AA C0AA 1.457(13) .
